data_4067277
loop_
_publ_author_name
'Huang, Shih-Huang'
'Watson, William H.'
'Carrano, Carl J.'
'Wang, Xiaoping'
'Richmond, Michael G.'

_publ_section_title
;
 Directed Synthesis of the Triangular Mixed-Metal Cluster H2RhRe2Cp*(CO)9:
 Ligand Fluxionality and Facile Cluster Fragmentation in the Presence of
 CO, Halogenated Solvents, and Thiols
;
_journal_issue 1
_journal_name_full Organometallics
_journal_page_first 61
_journal_paper_doi 10.1021/om9007407
_journal_volume 29
_journal_year 2010
_chemical_formula_moiety 'C27 H29 Cl O3 Re Rh S2'
_chemical_formula_sum 'C27 H29 Cl O3 Re Rh S2'
_chemical_formula_weight 790.18
_chemical_name_systematic
; 
 ? 
;
_space_group_IT_number 2
_symmetry_cell_setting triclinic
_symmetry_space_group_name_Hall '-P 1'
_symmetry_space_group_name_H-M 'P -1'
_atom_sites_solution_hydrogens geom
_atom_sites_solution_primary direct
_atom_sites_solution_secondary difmap
_audit_creation_method SHELXL-97
_cell_angle_alpha 105.3300(10)
_cell_angle_beta 105.7020(10)
_cell_angle_gamma 105.9000(10)
_cell_formula_units_Z 2
_cell_length_a 10.0727(4)
_cell_length_b 11.3045(5)
_cell_length_c 13.8148(9)
_cell_measurement_reflns_used 6280
_cell_measurement_temperature 100(2)
_cell_measurement_theta_max 26.23
_cell_measurement_theta_min 2.25
_cell_volume 1355.57(12)
_computing_cell_refinement 'APEX2 (Bruker-AXS, 2007)'
_computing_data_collection 'APEX2 (Bruker-AXS, 2007)'
_computing_data_reduction 'APEX2 (Bruker-AXS, 2007)'
_computing_structure_refinement 'SHELXL-97 (Sheldrick, 1997)'
_computing_structure_solution 'SHELXS-97 (Sheldrick, 1990)'
_diffrn_ambient_temperature 100(2)
_diffrn_measured_fraction_theta_full 1.000
_diffrn_measured_fraction_theta_max 1.000
_diffrn_measurement_device_type 'Bruker SMART APEX II CCD'
_diffrn_measurement_method '\w scans'
_diffrn_radiation_monochromator graphite
_diffrn_radiation_source 'fine-focus sealed tube'
_diffrn_radiation_type MoK\a
_diffrn_radiation_wavelength 0.71073
_diffrn_reflns_av_R_equivalents 0.0320
_diffrn_reflns_av_sigmaI/netI 0.0357
_diffrn_reflns_limit_h_max 12
_diffrn_reflns_limit_h_min -12
_diffrn_reflns_limit_k_max 14
_diffrn_reflns_limit_k_min -14
_diffrn_reflns_limit_l_max 17
_diffrn_reflns_limit_l_min -17
_diffrn_reflns_number 15961
_diffrn_reflns_theta_full 26.26
_diffrn_reflns_theta_max 26.26
_diffrn_reflns_theta_min 1.65
_exptl_absorpt_coefficient_mu 5.350
_exptl_absorpt_correction_T_max 0.7871
_exptl_absorpt_correction_T_min 0.4615
_exptl_absorpt_correction_type multi-scan
_exptl_absorpt_process_details SADABS
_exptl_crystal_colour orange
_exptl_crystal_density_diffrn 1.936
_exptl_crystal_density_method 'not measured'
_exptl_crystal_description block
_exptl_crystal_F_000 768
_exptl_crystal_size_max 0.17
_exptl_crystal_size_mid 0.06
_exptl_crystal_size_min 0.05
_refine_diff_density_max 0.890
_refine_diff_density_min -0.472
_refine_diff_density_rms 0.111
_refine_ls_extinction_method none
_refine_ls_goodness_of_fit_ref 1.003
_refine_ls_hydrogen_treatment constr
_refine_ls_matrix_type full
_refine_ls_number_parameters 323
_refine_ls_number_reflns 5478
_refine_ls_number_restraints 0
_refine_ls_restrained_S_all 1.003
_refine_ls_R_factor_all 0.0287
_refine_ls_R_factor_gt 0.0225
_refine_ls_shift/su_max 0.001
_refine_ls_shift/su_mean 0.000
_refine_ls_structure_factor_coef Fsqd
_refine_ls_weighting_details 'calc w=1/[\s^2^(Fo^2^)+(0.0215P)^2^+0.0000P] where P=(Fo^2^+2Fc^2^)/3'
_refine_ls_weighting_scheme calc
_refine_ls_wR_factor_gt 0.0450
_refine_ls_wR_factor_ref 0.0474
_reflns_number_gt 4891
_reflns_number_total 5478
_reflns_threshold_expression >2sigma(I)
_cod_data_source_file om9007407_si_004.cif
_cod_data_source_block STR0304
_cod_depositor_comments
;
The following automatic conversions were performed:

'_symmetry_cell_setting' value 'Triclinic' changed to 'triclinic'
according to /home/saulius/struct/CIF-dictionaries/cif_core.dic
dictionary named 'cif_core.dic' version 2.4.1 from 2010-06-29.

Automatic conversion script
Id: cif_fix_values 1715 2011-07-08 13:25:40Z adriana 
;
_cod_original_cell_volume 1355.56(12)
_cod_original_sg_symbol_H-M P-1
_cod_database_code 4067277

loop_
_symmetry_equiv_pos_as_xyz
'x, y, z'
'-x, -y, -z'

loop_
_atom_site_label
_atom_site_type_symbol
_atom_site_fract_x
_atom_site_fract_y
_atom_site_fract_z
_atom_site_U_iso_or_equiv
_atom_site_adp_type
_atom_site_occupancy
_atom_site_symmetry_multiplicity
_atom_site_calc_flag
_atom_site_refinement_flags
Re1 Re 0.638576(15) 0.372631(13) 0.244485(11) 0.01352(5) Uani 1 1 d .
Rh1 Rh 0.49756(3) 0.60401(3) 0.27687(2) 0.01239(7) Uani 1 1 d .
Cl1 Cl 0.48469(9) 0.44581(8) 0.11062(6) 0.01434(17) Uani 1 1 d .
S1 S 0.47226(9) 0.42360(8) 0.34047(7) 0.01509(18) Uani 1 1 d .
S2 S 0.74776(9) 0.61636(8) 0.35119(7) 0.01499(18) Uani 1 1 d .
O1 O 0.8175(3) 0.2916(3) 0.4137(2) 0.0307(7) Uani 1 1 d .
O2 O 0.4563(3) 0.0764(3) 0.1174(2) 0.0298(7) Uani 1 1 d .
O3 O 0.8567(3) 0.3603(3) 0.1270(2) 0.0233(6) Uani 1 1 d .
C1 C 0.7511(4) 0.3251(4) 0.3509(3) 0.0217(8) Uani 1 1 d .
C2 C 0.5235(4) 0.1886(4) 0.1641(3) 0.0187(8) Uani 1 1 d .
C3 C 0.7760(4) 0.3655(3) 0.1722(3) 0.0167(8) Uani 1 1 d .
C4 C 0.3183(4) 0.6595(3) 0.3091(3) 0.0159(7) Uani 1 1 d .
C5 C 0.4627(4) 0.7579(3) 0.3824(3) 0.0159(7) Uani 1 1 d .
C6 C 0.5359(4) 0.8126(3) 0.3180(3) 0.0161(7) Uani 1 1 d .
C7 C 0.4437(4) 0.7444(3) 0.2078(3) 0.0155(7) Uani 1 1 d .
C8 C 0.3068(4) 0.6480(3) 0.2018(3) 0.0152(7) Uani 1 1 d .
C9 C 0.2032(4) 0.5826(4) 0.3409(3) 0.0220(8) Uani 1 1 d .
H9A H 0.1407 0.6323 0.3563 0.033 Uiso 1 1 calc R
H9B H 0.2517 0.5673 0.4057 0.033 Uiso 1 1 calc R
H9C H 0.1414 0.4975 0.2818 0.033 Uiso 1 1 calc R
C10 C 0.5163(4) 0.8077(4) 0.5031(3) 0.0217(8) Uani 1 1 d .
H10A H 0.4844 0.8806 0.5289 0.033 Uiso 1 1 calc R
H10B H 0.6250 0.8392 0.5332 0.033 Uiso 1 1 calc R
H10C H 0.4746 0.7360 0.5263 0.033 Uiso 1 1 calc R
C11 C 0.6842(4) 0.9219(3) 0.3615(3) 0.0208(8) Uani 1 1 d .
H11A H 0.6724 1.0071 0.3819 0.031 Uiso 1 1 calc R
H11B H 0.7282 0.9150 0.3060 0.031 Uiso 1 1 calc R
H11C H 0.7495 0.9151 0.4251 0.031 Uiso 1 1 calc R
C12 C 0.4733(4) 0.7670(3) 0.1126(3) 0.0191(8) Uani 1 1 d .
H12A H 0.4281 0.8280 0.0931 0.029 Uiso 1 1 calc R
H12B H 0.4305 0.6827 0.0514 0.029 Uiso 1 1 calc R
H12C H 0.5808 0.8051 0.1309 0.029 Uiso 1 1 calc R
C13 C 0.1780(4) 0.5578(4) 0.1003(3) 0.0206(8) Uani 1 1 d .
H13A H 0.1133 0.6049 0.0793 0.031 Uiso 1 1 calc R
H13B H 0.1219 0.4808 0.1121 0.031 Uiso 1 1 calc R
H13C H 0.2142 0.5286 0.0426 0.031 Uiso 1 1 calc R
C14 C 0.2839(4) 0.3093(3) 0.2766(3) 0.0154(7) Uani 1 1 d .
C15 C 0.2093(4) 0.2487(3) 0.1646(3) 0.0180(8) Uani 1 1 d .
H15A H 0.2594 0.2641 0.1173 0.022 Uiso 1 1 calc R
C16 C 0.0612(4) 0.1657(3) 0.1234(3) 0.0197(8) Uani 1 1 d .
H16A H 0.0105 0.1257 0.0473 0.024 Uiso 1 1 calc R
C17 C -0.0155(4) 0.1391(4) 0.1898(3) 0.0226(8) Uani 1 1 d .
C18 C 0.0603(4) 0.1998(4) 0.3003(3) 0.0226(8) Uani 1 1 d .
H18A H 0.0099 0.1834 0.3473 0.027 Uiso 1 1 calc R
C19 C 0.2080(4) 0.2839(3) 0.3440(3) 0.0189(8) Uani 1 1 d .
H19A H 0.2577 0.3244 0.4202 0.023 Uiso 1 1 calc R
C20 C -0.1767(4) 0.0474(4) 0.1417(4) 0.0325(10) Uani 1 1 d .
H20A H -0.2268 0.0740 0.1905 0.049 Uiso 1 1 calc R
H20B H -0.1829 -0.0434 0.1317 0.049 Uiso 1 1 calc R
H20C H -0.2249 0.0520 0.0717 0.049 Uiso 1 1 calc R
C21 C 0.8680(4) 0.7073(3) 0.2993(3) 0.0154(7) Uani 1 1 d .
C22 C 0.8384(4) 0.6853(4) 0.1905(3) 0.0201(8) Uani 1 1 d .
H22A H 0.7457 0.6220 0.1380 0.024 Uiso 1 1 calc R
C23 C 0.9426(4) 0.7548(4) 0.1580(3) 0.0214(8) Uani 1 1 d .
H23A H 0.9200 0.7389 0.0833 0.026 Uiso 1 1 calc R
C24 C 1.0798(4) 0.8473(3) 0.2323(3) 0.0181(8) Uani 1 1 d .
C25 C 1.1076(4) 0.8707(4) 0.3413(3) 0.0232(8) Uani 1 1 d .
H25A H 1.2002 0.9343 0.3936 0.028 Uiso 1 1 calc R
C26 C 1.0028(4) 0.8029(3) 0.3754(3) 0.0191(8) Uani 1 1 d .
H26A H 1.0232 0.8219 0.4503 0.023 Uiso 1 1 calc R
C27 C 1.1965(4) 0.9209(4) 0.1972(3) 0.0229(8) Uani 1 1 d .
H27A H 1.1807 0.8685 0.1233 0.034 Uiso 1 1 calc R
H27B H 1.2955 0.9358 0.2459 0.034 Uiso 1 1 calc R
H27C H 1.1888 1.0062 0.1998 0.034 Uiso 1 1 calc R

loop_
_atom_site_aniso_label
_atom_site_aniso_U_11
_atom_site_aniso_U_22
_atom_site_aniso_U_33
_atom_site_aniso_U_23
_atom_site_aniso_U_13
_atom_site_aniso_U_12
Re1 0.01380(8) 0.01395(8) 0.01591(8) 0.00687(6) 0.00707(6) 0.00679(6)
Rh1 0.01238(14) 0.01199(14) 0.01372(14) 0.00458(11) 0.00567(11) 0.00517(11)
Cl1 0.0154(4) 0.0150(4) 0.0139(4) 0.0054(3) 0.0064(3) 0.0064(3)
S1 0.0156(4) 0.0157(4) 0.0164(4) 0.0072(4) 0.0077(4) 0.0063(4)
S2 0.0130(4) 0.0167(4) 0.0147(4) 0.0056(4) 0.0053(4) 0.0048(4)
O1 0.0386(17) 0.0463(18) 0.0278(16) 0.0232(15) 0.0182(14) 0.0306(15)
O2 0.0262(15) 0.0176(15) 0.0419(18) 0.0063(13) 0.0130(14) 0.0066(12)
O3 0.0208(14) 0.0296(15) 0.0253(15) 0.0128(12) 0.0127(12) 0.0108(12)
C1 0.024(2) 0.024(2) 0.026(2) 0.0110(17) 0.0162(18) 0.0127(17)
C2 0.0165(19) 0.022(2) 0.022(2) 0.0088(17) 0.0102(16) 0.0104(16)
C3 0.0192(19) 0.0136(18) 0.0196(19) 0.0099(15) 0.0048(16) 0.0081(15)
C4 0.0173(18) 0.0155(18) 0.0165(18) 0.0030(15) 0.0072(15) 0.0102(15)
C5 0.0182(19) 0.0117(17) 0.0196(19) 0.0049(15) 0.0084(15) 0.0075(15)
C6 0.0196(19) 0.0110(17) 0.0201(19) 0.0042(15) 0.0073(16) 0.0106(15)
C7 0.0169(18) 0.0121(17) 0.0213(19) 0.0071(15) 0.0087(16) 0.0085(15)
C8 0.0146(18) 0.0142(18) 0.0184(18) 0.0052(15) 0.0042(15) 0.0104(15)
C9 0.020(2) 0.024(2) 0.030(2) 0.0129(18) 0.0152(17) 0.0106(16)
C10 0.028(2) 0.021(2) 0.0173(19) 0.0058(16) 0.0096(17) 0.0110(17)
C11 0.027(2) 0.0138(18) 0.022(2) 0.0048(16) 0.0114(17) 0.0073(16)
C12 0.023(2) 0.0154(18) 0.022(2) 0.0093(16) 0.0096(16) 0.0065(15)
C13 0.0166(19) 0.022(2) 0.0189(19) 0.0046(16) 0.0020(16) 0.0086(16)
C14 0.0147(18) 0.0131(17) 0.024(2) 0.0098(15) 0.0099(16) 0.0075(14)
C15 0.0175(19) 0.0184(19) 0.0206(19) 0.0069(16) 0.0089(16) 0.0087(15)
C16 0.0191(19) 0.0144(18) 0.024(2) 0.0059(16) 0.0049(16) 0.0069(15)
C17 0.0159(19) 0.0169(19) 0.039(2) 0.0122(18) 0.0109(18) 0.0086(16)
C18 0.021(2) 0.021(2) 0.036(2) 0.0172(18) 0.0184(18) 0.0090(16)
C19 0.0205(19) 0.0176(19) 0.024(2) 0.0100(16) 0.0116(16) 0.0082(16)
C20 0.023(2) 0.027(2) 0.052(3) 0.018(2) 0.018(2) 0.0080(18)
C21 0.0171(18) 0.0140(18) 0.0181(18) 0.0053(15) 0.0088(15) 0.0083(15)
C22 0.0134(18) 0.0186(19) 0.020(2) 0.0025(16) 0.0042(16) 0.0013(15)
C23 0.026(2) 0.020(2) 0.020(2) 0.0082(16) 0.0100(17) 0.0090(17)
C24 0.0179(18) 0.0153(18) 0.026(2) 0.0091(16) 0.0109(16) 0.0093(15)
C25 0.0162(19) 0.0180(19) 0.024(2) 0.0017(16) 0.0017(16) 0.0007(16)
C26 0.0175(19) 0.0197(19) 0.0186(19) 0.0055(16) 0.0061(16) 0.0067(16)
C27 0.020(2) 0.021(2) 0.032(2) 0.0120(18) 0.0128(18) 0.0079(16)

loop_
_atom_type_symbol
_atom_type_description
_atom_type_scat_dispersion_real
_atom_type_scat_dispersion_imag
_atom_type_scat_source
C C 0.0033 0.0016 'International Tables Vol C Tables 4.2.6.8 and 6.1.1.4'
H H 0.0000 0.0000 'International Tables Vol C Tables 4.2.6.8 and 6.1.1.4'
Cl Cl 0.1484 0.1585 'International Tables Vol C Tables 4.2.6.8 and 6.1.1.4'
O O 0.0106 0.0060 'International Tables Vol C Tables 4.2.6.8 and 6.1.1.4'
Re Re -1.0185 7.2310 'International Tables Vol C Tables 4.2.6.8 and 6.1.1.4'
Rh Rh -1.1178 0.9187 'International Tables Vol C Tables 4.2.6.8 and 6.1.1.4'
S S 0.1246 0.1234 'International Tables Vol C Tables 4.2.6.8 and 6.1.1.4'

loop_
_geom_angle_atom_site_label_1
_geom_angle_atom_site_label_2
_geom_angle_atom_site_label_3
_geom_angle
C1 Re1 C2 88.42(16)
C1 Re1 C3 89.72(14)
C2 Re1 C3 90.54(14)
C1 Re1 S1 95.58(11)
C2 Re1 S1 98.30(10)
C3 Re1 S1 169.80(10)
C1 Re1 S2 96.20(12)
C2 Re1 S2 170.08(10)
C3 Re1 S2 98.23(10)
S1 Re1 S2 72.57(3)
C1 Re1 Cl1 176.50(11)
C2 Re1 Cl1 93.66(11)
C3 Re1 Cl1 93.07(10)
S1 Re1 Cl1 81.34(3)
S2 Re1 Cl1 81.32(3)
C5 Rh1 C6 39.49(13)
C5 Rh1 C7 65.45(13)
C6 Rh1 C7 37.99(13)
C5 Rh1 C8 65.33(13)
C6 Rh1 C8 64.86(13)
C7 Rh1 C8 39.54(12)
C5 Rh1 C4 39.23(13)
C6 Rh1 C4 65.07(13)
C7 Rh1 C4 65.01(13)
C8 Rh1 C4 38.11(13)
C5 Rh1 S2 110.07(10)
C6 Rh1 S2 100.09(9)
C7 Rh1 S2 122.44(9)
C8 Rh1 S2 161.97(9)
C4 Rh1 S2 146.38(9)
C5 Rh1 S1 109.21(10)
C6 Rh1 S1 145.96(10)
C7 Rh1 S1 161.42(9)
C8 Rh1 S1 121.90(9)
C4 Rh1 S1 99.22(9)
S2 Rh1 S1 76.10(3)
C5 Rh1 Cl1 160.84(10)
C6 Rh1 Cl1 128.81(10)
C7 Rh1 Cl1 96.95(9)
C8 Rh1 Cl1 96.45(9)
C4 Rh1 Cl1 127.85(9)
S2 Rh1 Cl1 85.35(3)
S1 Rh1 Cl1 85.00(3)
Rh1 Cl1 Re1 82.28(3)
C14 S1 Rh1 109.12(11)
C14 S1 Re1 114.36(12)
Rh1 S1 Re1 84.34(3)
C21 S2 Rh1 111.89(12)
C21 S2 Re1 112.70(11)
Rh1 S2 Re1 84.16(3)
O1 C1 Re1 177.7(3)
O2 C2 Re1 178.2(3)
O3 C3 Re1 178.8(3)
C8 C4 C5 108.1(3)
C8 C4 C9 126.2(3)
C5 C4 C9 125.7(3)
C8 C4 Rh1 70.66(19)
C5 C4 Rh1 68.52(19)
C9 C4 Rh1 125.7(2)
C4 C5 C6 107.5(3)
C4 C5 C10 125.7(3)
C6 C5 C10 126.2(3)
C4 C5 Rh1 72.25(19)
C6 C5 Rh1 71.63(19)
C10 C5 Rh1 128.4(2)
C7 C6 C5 108.5(3)
C7 C6 C11 126.0(3)
C5 C6 C11 125.5(3)
C7 C6 Rh1 71.06(19)
C5 C6 Rh1 68.88(19)
C11 C6 Rh1 125.5(2)
C6 C7 C8 107.8(3)
C6 C7 C12 127.4(3)
C8 C7 C12 124.7(3)
C6 C7 Rh1 70.94(19)
C8 C7 Rh1 70.37(18)
C12 C7 Rh1 126.0(2)
C4 C8 C7 107.9(3)
C4 C8 C13 126.8(3)
C7 C8 C13 125.2(3)
C4 C8 Rh1 71.23(19)
C7 C8 Rh1 70.09(18)
C13 C8 Rh1 125.7(2)
C4 C9 H9A 109.5
C4 C9 H9B 109.5
H9A C9 H9B 109.5
C4 C9 H9C 109.5
H9A C9 H9C 109.5
H9B C9 H9C 109.5
C5 C10 H10A 109.5
C5 C10 H10B 109.5
H10A C10 H10B 109.5
C5 C10 H10C 109.5
H10A C10 H10C 109.5
H10B C10 H10C 109.5
C6 C11 H11A 109.5
C6 C11 H11B 109.5
H11A C11 H11B 109.5
C6 C11 H11C 109.5
H11A C11 H11C 109.5
H11B C11 H11C 109.5
C7 C12 H12A 109.5
C7 C12 H12B 109.5
H12A C12 H12B 109.5
C7 C12 H12C 109.5
H12A C12 H12C 109.5
H12B C12 H12C 109.5
C8 C13 H13A 109.5
C8 C13 H13B 109.5
H13A C13 H13B 109.5
C8 C13 H13C 109.5
H13A C13 H13C 109.5
H13B C13 H13C 109.5
C19 C14 C15 119.2(3)
C19 C14 S1 116.9(3)
C15 C14 S1 123.8(3)
C16 C15 C14 119.1(3)
C16 C15 H15A 120.4
C14 C15 H15A 120.4
C15 C16 C17 122.2(4)
C15 C16 H16A 118.9
C17 C16 H16A 118.9
C18 C17 C16 117.8(3)
C18 C17 C20 121.6(4)
C16 C17 C20 120.6(4)
C17 C18 C19 121.4(3)
C17 C18 H18A 119.3
C19 C18 H18A 119.3
C18 C19 C14 120.2(4)
C18 C19 H19A 119.9
C14 C19 H19A 119.9
C17 C20 H20A 109.5
C17 C20 H20B 109.5
H20A C20 H20B 109.5
C17 C20 H20C 109.5
H20A C20 H20C 109.5
H20B C20 H20C 109.5
C22 C21 C26 119.0(3)
C22 C21 S2 124.8(3)
C26 C21 S2 116.1(3)
C23 C22 C21 120.5(3)
C23 C22 H22A 119.7
C21 C22 H22A 119.7
C22 C23 C24 121.4(3)
C22 C23 H23A 119.3
C24 C23 H23A 119.3
C23 C24 C25 117.8(3)
C23 C24 C27 121.8(3)
C25 C24 C27 120.5(3)
C24 C25 C26 121.5(3)
C24 C25 H25A 119.2
C26 C25 H25A 119.2
C21 C26 C25 119.7(3)
C21 C26 H26A 120.1
C25 C26 H26A 120.1
C24 C27 H27A 109.5
C24 C27 H27B 109.5
H27A C27 H27B 109.5
C24 C27 H27C 109.5
H27A C27 H27C 109.5
H27B C27 H27C 109.5

loop_
_geom_bond_atom_site_label_1
_geom_bond_atom_site_label_2
_geom_bond_distance
Re1 C1 1.893(4)
Re1 C2 1.914(4)
Re1 C3 1.920(4)
Re1 S1 2.4947(8)
Re1 S2 2.5077(9)
Re1 Cl1 2.5430(8)
Rh1 C5 2.132(3)
Rh1 C6 2.170(3)
Rh1 C7 2.171(3)
Rh1 C8 2.175(3)
Rh1 C4 2.182(3)
Rh1 S2 2.3991(9)
Rh1 S1 2.4042(9)
Rh1 Cl1 2.4556(8)
S1 C14 1.788(4)
S2 C21 1.793(4)
O1 C1 1.158(4)
O2 C2 1.159(4)
O3 C3 1.155(4)
C4 C8 1.423(5)
C4 C5 1.449(5)
C4 C9 1.490(5)
C5 C6 1.454(5)
C5 C10 1.496(5)
C6 C7 1.413(5)
C6 C11 1.493(5)
C7 C8 1.470(5)
C7 C12 1.494(5)
C8 C13 1.491(5)
C9 H9A 0.9800
C9 H9B 0.9800
C9 H9C 0.9800
C10 H10A 0.9800
C10 H10B 0.9800
C10 H10C 0.9800
C11 H11A 0.9800
C11 H11B 0.9800
C11 H11C 0.9800
C12 H12A 0.9800
C12 H12B 0.9800
C12 H12C 0.9800
C13 H13A 0.9800
C13 H13B 0.9800
C13 H13C 0.9800
C14 C19 1.393(5)
C14 C15 1.399(5)
C15 C16 1.385(5)
C15 H15A 0.9500
C16 C17 1.389(5)
C16 H16A 0.9500
C17 C18 1.383(5)
C17 C20 1.511(5)
C18 C19 1.385(5)
C18 H18A 0.9500
C19 H19A 0.9500
C20 H20A 0.9800
C20 H20B 0.9800
C20 H20C 0.9800
C21 C22 1.388(5)
C21 C26 1.393(5)
C22 C23 1.382(5)
C22 H22A 0.9500
C23 C24 1.389(5)
C23 H23A 0.9500
C24 C25 1.391(5)
C24 C27 1.515(5)
C25 C26 1.394(5)
C25 H25A 0.9500
C26 H26A 0.9500
C27 H27A 0.9800
C27 H27B 0.9800
C27 H27C 0.9800
